data_4328233
loop_
_publ_author_name
'Avia Tzubery'
'Edit Y. Tshuva'

_publ_section_title
;
 Cytotoxicity and Hydrolysis of trans-Ti(IV) Complexes of Salen Ligands:
 Structure-Activity Relationship Studies
;
_journal_name_full 'Inorganic Chemistry'
_journal_page_first 1796
_journal_page_last 1804
_journal_paper_doi 10.1021/ic202092u
_journal_volume 51
_journal_year 2012
_chemical_formula_moiety 'C36 H32 N2 O4 Ti'
_chemical_formula_sum 'C36 H32 N2 O4 Ti'
_chemical_formula_weight 604.54
_chemical_name_systematic
; 
 ? 
;
_space_group_IT_number 14
_symmetry_cell_setting monoclinic
_symmetry_space_group_name_Hall '-P 2yn'
_symmetry_space_group_name_H-M 'P 1 21/n 1'
_atom_sites_solution_hydrogens geom
_atom_sites_solution_primary direct
_atom_sites_solution_secondary difmap
_audit_creation_method SHELXL-97
_cell_angle_alpha 90.00
_cell_angle_beta 100.420(3)
_cell_angle_gamma 90.00
_cell_formula_units_Z 8
_cell_length_a 22.886(4)
_cell_length_b 9.4566(19)
_cell_length_c 29.041(6)
_cell_measurement_temperature 173(1)
_cell_volume 6182(2)
_computing_cell_refinement 'Bruker SMART'
_computing_data_collection 'Bruker SMART'
_computing_data_reduction 'Bruker SAINT'
_computing_molecular_graphics 'Bruker SHELXTL'
_computing_publication_material 'Bruker SHELXTL'
_computing_structure_refinement 'SHELXL-97 (Sheldrick, 1997)'
_computing_structure_solution 'SHELXS-97 (Sheldrick, 1990)'
_diffrn_ambient_temperature 173(1)
_diffrn_measured_fraction_theta_full 0.998
_diffrn_measured_fraction_theta_max 0.998
_diffrn_measurement_device_type 'CCD area detector'
_diffrn_measurement_method 'phi and omega scans'
_diffrn_radiation_monochromator graphite
_diffrn_radiation_source 'fine-focus sealed tube'
_diffrn_radiation_type MoK\a
_diffrn_radiation_wavelength 0.71073
_diffrn_reflns_av_R_equivalents 0.1312
_diffrn_reflns_av_sigmaI/netI 0.1136
_diffrn_reflns_limit_h_max 29
_diffrn_reflns_limit_h_min -29
_diffrn_reflns_limit_k_max 12
_diffrn_reflns_limit_k_min -12
_diffrn_reflns_limit_l_max 37
_diffrn_reflns_limit_l_min -37
_diffrn_reflns_number 66071
_diffrn_reflns_theta_full 27.00
_diffrn_reflns_theta_max 27.00
_diffrn_reflns_theta_min 2.09
_exptl_absorpt_coefficient_mu 0.319
_exptl_absorpt_correction_type none
_exptl_crystal_colour red
_exptl_crystal_density_diffrn 1.299
_exptl_crystal_description plate
_exptl_crystal_F_000 2528
_exptl_crystal_size_max 0.19
_exptl_crystal_size_mid 0.14
_exptl_crystal_size_min 0.09
_refine_diff_density_max 0.642
_refine_diff_density_min -0.656
_refine_diff_density_rms 0.078
_refine_ls_extinction_method none
_refine_ls_goodness_of_fit_ref 1.226
_refine_ls_hydrogen_treatment constr
_refine_ls_matrix_type full
_refine_ls_number_parameters 753
_refine_ls_number_reflns 13460
_refine_ls_number_restraints 2
_refine_ls_restrained_S_all 1.226
_refine_ls_R_factor_all 0.1970
_refine_ls_R_factor_gt 0.1397
_refine_ls_shift/su_max 0.001
_refine_ls_shift/su_mean 0.000
_refine_ls_structure_factor_coef Fsqd
_refine_ls_weighting_details 'calc w=1/[\s^2^(Fo^2^)+(0.0719P)^2^+13.3841P] where P=(Fo^2^+2Fc^2^)/3'
_refine_ls_weighting_scheme calc
_refine_ls_wR_factor_gt 0.2368
_refine_ls_wR_factor_ref 0.2615
_reflns_number_gt 9179
_reflns_number_total 13460
_reflns_threshold_expression >2sigma(I)
_cod_data_source_file ic202092u_si_002_1.cif
_cod_data_source_block Lig1Ti(O2ArMe2)2
_cod_original_cell_volume 6181(2)
_cod_database_code 4328233

loop_
_symmetry_equiv_pos_as_xyz
'x, y, z'
'-x+1/2, y+1/2, -z+1/2'
'-x, -y, -z'
'x-1/2, -y-1/2, z-1/2'

loop_
_atom_site_label
_atom_site_type_symbol
_atom_site_fract_x
_atom_site_fract_y
_atom_site_fract_z
_atom_site_U_iso_or_equiv
_atom_site_adp_type
_atom_site_occupancy
_atom_site_symmetry_multiplicity
_atom_site_calc_flag
_atom_site_refinement_flags
_atom_site_disorder_assembly
_atom_site_disorder_group
C1 C 0.4885(3) 0.6793(6) 0.21837(19) 0.0288(13) Uani 1 1 d . . .
C2 C 0.4634(3) 0.8106(6) 0.2048(2) 0.0475(18) Uani 1 1 d . . .
H2 H 0.4834 0.8739 0.1875 0.057 Uiso 1 1 calc R . .
C3 C 0.4099(3) 0.8491(7) 0.2160(2) 0.0534(19) Uani 1 1 d . . .
H3 H 0.3932 0.9383 0.2059 0.064 Uiso 1 1 calc R . .
C4 C 0.3797(3) 0.7622(7) 0.2416(2) 0.0450(17) Uani 1 1 d . . .
H4 H 0.3425 0.7901 0.2487 0.054 Uiso 1 1 calc R . .
C5 C 0.4042(3) 0.6350(6) 0.2566(2) 0.0356(14) Uani 1 1 d . . .
H5 H 0.3841 0.5754 0.2749 0.043 Uiso 1 1 calc R . .
C6 C 0.4583(2) 0.5904(6) 0.24548(19) 0.0280(12) Uani 1 1 d . . .
C7 C 0.4831(2) 0.4592(6) 0.26453(18) 0.0290(13) Uani 1 1 d . . .
H7 H 0.4636 0.4126 0.2865 0.035 Uiso 1 1 calc R . .
C8 C 0.5533(2) 0.2755(6) 0.27837(19) 0.0299(13) Uani 1 1 d . . .
C9 C 0.5473(3) 0.2401(7) 0.3238(2) 0.0495(19) Uani 1 1 d . . .
H9 H 0.5249 0.2992 0.3405 0.059 Uiso 1 1 calc R . .
C10 C 0.5735(3) 0.1204(9) 0.3444(3) 0.068(2) Uani 1 1 d . . .
H10 H 0.5694 0.0964 0.3754 0.082 Uiso 1 1 calc R . .
C11 C 0.6060(4) 0.0346(9) 0.3199(3) 0.071(2) Uani 1 1 d . . .
H11 H 0.6233 -0.0498 0.3340 0.085 Uiso 1 1 calc R . .
C12 C 0.6138(3) 0.0693(7) 0.2755(3) 0.0508(18) Uani 1 1 d . . .
H12 H 0.6373 0.0108 0.2595 0.061 Uiso 1 1 calc R . .
C13 C 0.5871(3) 0.1904(6) 0.2541(2) 0.0340(14) Uani 1 1 d . . .
C14 C 0.6032(3) 0.1543(7) 0.1784(2) 0.0388(15) Uani 1 1 d . . .
H14 H 0.6069 0.0574 0.1870 0.047 Uiso 1 1 calc R . .
C15 C 0.6104(3) 0.1892(7) 0.1318(2) 0.0411(16) Uani 1 1 d . . .
C16 C 0.6155(4) 0.0778(9) 0.1002(3) 0.070(2) Uani 1 1 d . . .
H16 H 0.6128 -0.0170 0.1104 0.084 Uiso 1 1 calc R . .
C17 C 0.6241(5) 0.1013(12) 0.0561(3) 0.096(3) Uani 1 1 d . . .
H17 H 0.6250 0.0252 0.0348 0.116 Uiso 1 1 calc R . .
C18 C 0.6314(4) 0.2387(12) 0.0429(3) 0.090(3) Uani 1 1 d . . .
H18 H 0.6391 0.2561 0.0123 0.109 Uiso 1 1 calc R . .
C19 C 0.6282(3) 0.3524(10) 0.0719(2) 0.064(2) Uani 1 1 d . . .
H19 H 0.6341 0.4459 0.0617 0.076 Uiso 1 1 calc R . .
C20 C 0.6160(3) 0.3276(8) 0.1169(2) 0.0406(16) Uani 1 1 d . . .
C21 C 0.4747(2) 0.3786(6) 0.11299(19) 0.0299(13) Uani 1 1 d . . .
C22 C 0.4509(3) 0.2436(7) 0.1047(2) 0.0382(15) Uani 1 1 d . . .
C23 C 0.4251(3) 0.2069(8) 0.0591(3) 0.0547(19) Uani 1 1 d . . .
H23 H 0.4092 0.1147 0.0526 0.066 Uiso 1 1 calc R . .
C24 C 0.4224(4) 0.3039(10) 0.0232(3) 0.070(2) Uani 1 1 d . . .
H24 H 0.4042 0.2790 -0.0077 0.084 Uiso 1 1 calc R . .
C25 C 0.4457(3) 0.4342(9) 0.0323(2) 0.056(2) Uani 1 1 d . . .
H25 H 0.4439 0.4990 0.0071 0.067 Uiso 1 1 calc R . .
C26 C 0.4720(3) 0.4772(7) 0.0766(2) 0.0394(15) Uani 1 1 d . . .
C27 C 0.4532(3) 0.1415(8) 0.1444(3) 0.060(2) Uani 1 1 d . . .
H27A H 0.4945 0.1133 0.1558 0.091 Uiso 1 1 calc R . .
H27B H 0.4295 0.0577 0.1335 0.091 Uiso 1 1 calc R . .
H27C H 0.4372 0.1866 0.1698 0.091 Uiso 1 1 calc R . .
C28 C 0.4966(3) 0.6238(7) 0.0858(2) 0.0530(19) Uani 1 1 d . . .
H28A H 0.5400 0.6195 0.0934 0.080 Uiso 1 1 calc R . .
H28B H 0.4811 0.6655 0.1120 0.080 Uiso 1 1 calc R . .
H28C H 0.4846 0.6822 0.0577 0.080 Uiso 1 1 calc R . .
C29 C 0.6757(2) 0.6137(6) 0.2603(2) 0.0359(15) Uani 1 1 d . . .
C30 C 0.6944(2) 0.5930(7) 0.3084(2) 0.0431(17) Uani 1 1 d . . .
C31 C 0.7307(3) 0.6972(10) 0.3328(3) 0.066(2) Uani 1 1 d . . .
H31 H 0.7441 0.6874 0.3655 0.079 Uiso 1 1 calc R . .
C32 C 0.7474(3) 0.8139(9) 0.3099(4) 0.067(3) Uani 1 1 d . . .
H32 H 0.7715 0.8846 0.3272 0.081 Uiso 1 1 calc R . .
C33 C 0.7297(3) 0.8290(8) 0.2630(4) 0.063(2) Uani 1 1 d . . .
H33 H 0.7424 0.9094 0.2478 0.076 Uiso 1 1 calc R . .
C34 C 0.6938(3) 0.7307(7) 0.2369(3) 0.0464(18) Uani 1 1 d . . .
C35 C 0.6770(3) 0.4637(8) 0.3317(2) 0.0545(19) Uani 1 1 d . . .
H35A H 0.6994 0.4590 0.3638 0.082 Uiso 1 1 calc R . .
H35B H 0.6858 0.3799 0.3143 0.082 Uiso 1 1 calc R . .
H35C H 0.6344 0.4669 0.3324 0.082 Uiso 1 1 calc R . .
C36 C 0.6751(3) 0.7468(8) 0.1844(3) 0.062(2) Uani 1 1 d . . .
H36A H 0.6855 0.6609 0.1688 0.093 Uiso 1 1 calc R . .
H36B H 0.6956 0.8281 0.1737 0.093 Uiso 1 1 calc R . .
H36C H 0.6321 0.7618 0.1767 0.093 Uiso 1 1 calc R . .
C37 C 0.5275(3) 0.3845(8) 0.5764(2) 0.0492(18) Uani 1 1 d . . .
C38 C 0.4695(3) 0.4364(9) 0.5640(3) 0.064(2) Uani 1 1 d . . .
H38 H 0.4591 0.4958 0.5374 0.077 Uiso 1 1 calc R . .
C39 C 0.4278(3) 0.4006(9) 0.5905(3) 0.066(2) Uani 1 1 d . . .
H39 H 0.3885 0.4362 0.5820 0.080 Uiso 1 1 calc R . .
C40 C 0.4417(3) 0.3146(9) 0.6290(3) 0.064(2) Uani 1 1 d . . .
H40 H 0.4125 0.2931 0.6474 0.076 Uiso 1 1 calc R . .
C41 C 0.4976(3) 0.2599(8) 0.6407(2) 0.0507(18) Uani 1 1 d . . .
H41 H 0.5067 0.1977 0.6667 0.061 Uiso 1 1 calc R . .
C42 C 0.5420(3) 0.2942(8) 0.6149(2) 0.0455(17) Uani 1 1 d . . .
C43 C 0.5988(3) 0.2299(7) 0.6276(2) 0.0413(16) Uani 1 1 d . . .
H43 H 0.6030 0.1619 0.6521 0.050 Uiso 1 1 calc R . .
C44 C 0.6992(3) 0.1784(6) 0.6243(2) 0.0347(14) Uani 1 1 d . . .
C45 C 0.7032(3) 0.0461(7) 0.6453(2) 0.0505(18) Uani 1 1 d . . .
H45 H 0.6682 -0.0015 0.6500 0.061 Uiso 1 1 calc R . .
C46 C 0.7578(4) -0.0162(7) 0.6592(3) 0.058(2) Uani 1 1 d . . .
H46 H 0.7604 -0.1057 0.6743 0.069 Uiso 1 1 calc R . .
C47 C 0.8083(3) 0.0497(7) 0.6515(2) 0.0510(18) Uani 1 1 d . . .
H47 H 0.8459 0.0066 0.6619 0.061 Uiso 1 1 calc R . .
C48 C 0.8052(3) 0.1768(7) 0.6290(2) 0.0399(15) Uani 1 1 d . . .
H48 H 0.8402 0.2198 0.6224 0.048 Uiso 1 1 calc R . .
C49 C 0.7502(3) 0.2436(6) 0.61572(19) 0.0314(14) Uani 1 1 d . . .
C50 C 0.7847(3) 0.4684(6) 0.59731(19) 0.0331(13) Uani 1 1 d . . .
H50 H 0.8219 0.4394 0.6148 0.040 Uiso 1 1 calc R . .
C51 C 0.7818(3) 0.6073(7) 0.5777(2) 0.0391(15) Uani 1 1 d . . .
C52 C 0.8322(3) 0.6935(7) 0.5894(2) 0.0415(16) Uani 1 1 d . . .
H52 H 0.8668 0.6577 0.6090 0.050 Uiso 1 1 calc R . .
C53 C 0.8318(4) 0.8286(8) 0.5726(3) 0.060(2) Uani 1 1 d . . .
H53 H 0.8661 0.8865 0.5802 0.072 Uiso 1 1 calc R . .
C54 C 0.7815(5) 0.8794(8) 0.5449(3) 0.075(3) Uani 1 1 d . . .
H54 H 0.7811 0.9743 0.5341 0.090 Uiso 1 1 calc R . .
C55 C 0.7317(4) 0.7982(9) 0.5322(3) 0.070(2) Uani 1 1 d . . .
H55 H 0.6976 0.8359 0.5125 0.084 Uiso 1 1 calc R . .
C56 C 0.7315(3) 0.6600(8) 0.5485(2) 0.0516(19) Uani 1 1 d . . .
C57 C 0.6464(3) 0.6346(7) 0.6507(3) 0.0427(17) Uani 1 1 d . . .
C58 C 0.6836(3) 0.6197(7) 0.6944(2) 0.0433(16) Uani 1 1 d . . .
C59 C 0.6750(4) 0.7099(9) 0.7302(3) 0.071(2) Uani 1 1 d . . .
H59 H 0.7001 0.7010 0.7599 0.085 Uiso 1 1 calc R . .
C60 C 0.6324(5) 0.8093(10) 0.7244(4) 0.089(3) Uani 1 1 d . . .
H60 H 0.6268 0.8671 0.7500 0.107 Uiso 1 1 calc R . .
C61 C 0.5969(4) 0.8271(8) 0.6811(4) 0.075(3) Uani 1 1 d . . .
H61 H 0.5676 0.8995 0.6768 0.090 Uiso 1 1 calc R . .
C62 C 0.6033(3) 0.7404(8) 0.6434(3) 0.056(2) Uani 1 1 d . . .
C63 C 0.7305(3) 0.5084(8) 0.7017(2) 0.0489(18) Uani 1 1 d . . .
H63A H 0.7124 0.4161 0.6930 0.073 Uiso 1 1 calc R . .
H63B H 0.7496 0.5068 0.7347 0.073 Uiso 1 1 calc R . .
H63C H 0.7602 0.5292 0.6822 0.073 Uiso 1 1 calc R . .
C64 C 0.5670(4) 0.7619(9) 0.5963(3) 0.081(3) Uani 1 1 d . . .
H64A H 0.5929 0.7638 0.5729 0.121 Uiso 1 1 calc R . .
H64B H 0.5455 0.8517 0.5956 0.121 Uiso 1 1 calc R . .
H64C H 0.5384 0.6842 0.5892 0.121 Uiso 1 1 calc R . .
C65 C 0.6756(4) 0.2309(9) 0.4820(3) 0.044(4) Uiso 0.50 1 d PGD A 1
C66 C 0.7240(4) 0.2545(8) 0.4601(3) 0.042(3) Uiso 0.50 1 d PG A 1
C67 C 0.7400(4) 0.1534(9) 0.4300(3) 0.056(4) Uiso 0.50 1 d PG A 1
H67 H 0.7730 0.1695 0.4150 0.068 Uiso 0.50 1 calc PR A 1
C68 C 0.7076(4) 0.0286(8) 0.4217(3) 0.061(4) Uiso 0.50 1 d PG A 1
H68 H 0.7186 -0.0405 0.4011 0.073 Uiso 0.50 1 calc PR A 1
C69 C 0.6593(4) 0.0050(8) 0.4436(3) 0.057(4) Uiso 0.50 1 d PG A 1
H69 H 0.6372 -0.0802 0.4379 0.068 Uiso 0.50 1 calc PR A 1
C70 C 0.6433(4) 0.1062(10) 0.4737(3) 0.040(3) Uiso 0.50 1 d PG A 1
C71 C 0.7550(7) 0.3972(16) 0.4714(5) 0.053(4) Uiso 0.50 1 d P A 1
H71A H 0.7786 0.3944 0.5031 0.080 Uiso 0.50 1 calc PR A 1
H71B H 0.7250 0.4721 0.4696 0.080 Uiso 0.50 1 calc PR A 1
H71C H 0.7811 0.4163 0.4489 0.080 Uiso 0.50 1 calc PR A 1
C72 C 0.5886(7) 0.0694(17) 0.4968(6) 0.053(4) Uiso 0.50 1 d P A 1
H72A H 0.5660 -0.0078 0.4794 0.079 Uiso 0.50 1 calc PR A 1
H72B H 0.5631 0.1529 0.4961 0.079 Uiso 0.50 1 calc PR A 1
H72C H 0.6023 0.0401 0.5293 0.079 Uiso 0.50 1 calc PR A 1
C65A C 0.6607(4) 0.1925(7) 0.4889(3) 0.037(3) Uiso 0.50 1 d PGD A 2
C66A C 0.7093(4) 0.1867(9) 0.4663(4) 0.066(4) Uiso 0.50 1 d PG A 2
C67A C 0.7163(5) 0.0723(11) 0.4378(4) 0.077(5) Uiso 0.50 1 d PG A 2
H67A H 0.7494 0.0683 0.4223 0.092 Uiso 0.50 1 calc PR A 2
C68A C 0.6747(5) -0.0364(9) 0.4318(4) 0.084(6) Uiso 0.50 1 d PG A 2
H68A H 0.6795 -0.1147 0.4123 0.101 Uiso 0.50 1 calc PR A 2
C69A C 0.6262(5) -0.0307(8) 0.4544(4) 0.073(5) Uiso 0.50 1 d PG A 2
H69A H 0.5978 -0.1050 0.4504 0.087 Uiso 0.50 1 calc PR A 2
C70A C 0.6192(4) 0.0838(9) 0.4830(3) 0.042(3) Uiso 0.50 1 d PG A 2
C71A C 0.7533(8) 0.303(2) 0.4711(6) 0.070(5) Uiso 0.50 1 d P A 2
H71D H 0.7775 0.3013 0.5026 0.104 Uiso 0.50 1 calc PR A 2
H71E H 0.7325 0.3940 0.4660 0.104 Uiso 0.50 1 calc PR A 2
H71F H 0.7790 0.2914 0.4478 0.104 Uiso 0.50 1 calc PR A 2
C72A C 0.5676(8) 0.092(2) 0.5057(7) 0.072(6) Uiso 0.50 1 d P A 2
H72D H 0.5413 0.0116 0.4961 0.108 Uiso 0.50 1 calc PR A 2
H72E H 0.5461 0.1804 0.4966 0.108 Uiso 0.50 1 calc PR A 2
H72F H 0.5806 0.0905 0.5398 0.108 Uiso 0.50 1 calc PR A 2
N1 N 0.52986(19) 0.3991(4) 0.25430(14) 0.0229(10) Uani 1 1 d . . .
N2 N 0.59242(19) 0.2408(5) 0.20917(15) 0.0267(10) Uani 1 1 d . . .
N3 N 0.6451(2) 0.2542(5) 0.60939(16) 0.0362(12) Uani 1 1 d . . .
N4 N 0.7418(2) 0.3787(5) 0.59351(15) 0.0281(11) Uani 1 1 d . . .
O1 O 0.53961(17) 0.6425(4) 0.20700(14) 0.0339(10) Uani 1 1 d . . .
O2 O 0.61113(17) 0.4377(4) 0.14509(13) 0.0382(10) Uani 1 1 d . . .
O3 O 0.50013(16) 0.4163(4) 0.15687(13) 0.0320(9) Uani 1 1 d . . .
O4 O 0.64067(16) 0.5153(4) 0.23543(13) 0.0314(9) Uani 1 1 d . . .
O5 O 0.56764(18) 0.4218(6) 0.55075(14) 0.0538(13) Uani 1 1 d . . .
O6 O 0.6836(2) 0.5814(6) 0.53388(17) 0.0621(15) Uani 1 1 d . . .
O7 O 0.65158(18) 0.5455(5) 0.61603(15) 0.0481(11) Uani 1 1 d . . .
O8 O 0.65662(18) 0.3076(5) 0.51514(13) 0.0543(13) Uani 1 1 d D . .
Ti1 Ti 0.57171(4) 0.46133(10) 0.19706(3) 0.0244(2) Uani 1 1 d . . .
Ti2 Ti 0.65123(5) 0.42996(13) 0.56316(4) 0.0402(3) Uani 1 1 d . A .

loop_
_atom_site_aniso_label
_atom_site_aniso_U_11
_atom_site_aniso_U_22
_atom_site_aniso_U_33
_atom_site_aniso_U_23
_atom_site_aniso_U_13
_atom_site_aniso_U_12
C1 0.034(3) 0.021(3) 0.031(3) 0.003(2) 0.008(3) -0.002(3)
C2 0.058(5) 0.026(3) 0.064(5) 0.012(3) 0.027(4) 0.010(3)
C3 0.073(5) 0.035(4) 0.058(4) 0.011(3) 0.025(4) 0.031(4)
C4 0.046(4) 0.045(4) 0.047(4) 0.001(3) 0.019(3) 0.023(3)
C5 0.032(3) 0.037(4) 0.041(4) -0.001(3) 0.016(3) 0.002(3)
C6 0.035(3) 0.020(3) 0.029(3) 0.003(2) 0.007(3) 0.004(2)
C7 0.032(3) 0.031(3) 0.026(3) 0.003(2) 0.011(2) -0.010(3)
C8 0.029(3) 0.029(3) 0.032(3) 0.015(3) 0.005(3) 0.002(3)
C9 0.043(4) 0.058(5) 0.048(4) 0.037(4) 0.012(3) 0.017(3)
C10 0.073(6) 0.086(6) 0.051(5) 0.047(4) 0.025(4) 0.026(5)
C11 0.093(6) 0.063(5) 0.059(5) 0.044(4) 0.020(5) 0.032(5)
C12 0.054(4) 0.034(4) 0.066(5) 0.018(3) 0.014(4) 0.021(3)
C13 0.032(3) 0.036(3) 0.033(3) 0.013(3) 0.004(3) -0.002(3)
C14 0.035(4) 0.042(4) 0.039(4) -0.001(3) 0.005(3) 0.011(3)
C15 0.036(4) 0.048(4) 0.040(4) -0.007(3) 0.009(3) 0.022(3)
C16 0.092(6) 0.072(6) 0.048(5) -0.015(4) 0.019(4) 0.022(5)
C17 0.150(10) 0.084(7) 0.064(6) -0.016(5) 0.043(6) 0.033(7)
C18 0.118(8) 0.124(9) 0.039(5) -0.011(5) 0.040(5) 0.035(7)
C19 0.063(5) 0.092(6) 0.040(4) 0.017(4) 0.021(4) 0.021(5)
C20 0.028(3) 0.062(5) 0.033(3) 0.006(3) 0.008(3) 0.018(3)
C21 0.017(3) 0.043(4) 0.029(3) 0.003(3) 0.004(2) 0.010(3)
C22 0.029(3) 0.042(4) 0.043(4) 0.008(3) 0.006(3) -0.001(3)
C23 0.043(4) 0.062(5) 0.059(5) -0.014(4) 0.008(4) -0.009(4)
C24 0.084(6) 0.090(7) 0.034(4) -0.005(4) 0.006(4) -0.004(5)
C25 0.067(5) 0.071(6) 0.031(4) 0.011(4) 0.009(3) 0.004(4)
C26 0.036(4) 0.048(4) 0.034(3) 0.015(3) 0.007(3) 0.009(3)
C27 0.045(4) 0.051(5) 0.079(5) 0.026(4) -0.006(4) -0.016(4)
C28 0.057(5) 0.057(5) 0.046(4) 0.029(4) 0.010(3) 0.010(4)
C29 0.017(3) 0.035(4) 0.059(4) -0.002(3) 0.013(3) 0.005(3)
C30 0.016(3) 0.060(4) 0.053(4) -0.018(4) 0.006(3) 0.001(3)
C31 0.027(4) 0.097(7) 0.067(5) -0.022(5) -0.004(4) 0.007(4)
C32 0.028(4) 0.058(5) 0.114(8) -0.038(5) 0.007(5) -0.009(4)
C33 0.027(4) 0.048(5) 0.117(8) 0.002(5) 0.018(4) -0.004(3)
C34 0.020(3) 0.034(4) 0.086(5) -0.003(4) 0.010(3) -0.003(3)
C35 0.041(4) 0.087(6) 0.034(4) 0.004(4) 0.002(3) -0.001(4)
C36 0.050(5) 0.047(4) 0.089(6) 0.030(4) 0.011(4) -0.017(4)
C37 0.027(3) 0.079(5) 0.042(4) -0.005(4) 0.007(3) -0.017(3)
C38 0.040(4) 0.105(7) 0.047(4) 0.005(4) 0.009(3) -0.009(4)
C39 0.040(4) 0.089(6) 0.075(6) -0.011(5) 0.022(4) -0.006(4)
C40 0.053(5) 0.074(6) 0.074(6) -0.004(5) 0.040(4) -0.019(4)
C41 0.044(4) 0.066(5) 0.047(4) -0.007(4) 0.021(3) -0.017(4)
C42 0.036(4) 0.071(5) 0.034(4) -0.012(3) 0.018(3) -0.020(3)
C43 0.047(4) 0.051(4) 0.027(3) -0.004(3) 0.010(3) -0.019(3)
C44 0.037(4) 0.040(4) 0.029(3) -0.002(3) 0.011(3) -0.013(3)
C45 0.066(5) 0.045(4) 0.048(4) 0.001(3) 0.030(4) -0.015(4)
C46 0.087(6) 0.026(4) 0.067(5) 0.009(3) 0.032(4) 0.001(4)
C47 0.065(5) 0.041(4) 0.048(4) 0.009(3) 0.012(4) 0.008(4)
C48 0.043(4) 0.041(4) 0.037(4) -0.004(3) 0.013(3) -0.001(3)
C49 0.041(4) 0.030(3) 0.026(3) -0.009(2) 0.012(3) -0.018(3)
C50 0.034(3) 0.032(3) 0.033(3) 0.007(3) 0.006(3) 0.001(3)
C51 0.037(4) 0.037(4) 0.049(4) 0.011(3) 0.021(3) 0.002(3)
C52 0.040(4) 0.039(4) 0.053(4) 0.000(3) 0.028(3) -0.004(3)
C53 0.078(6) 0.039(4) 0.078(6) -0.004(4) 0.054(5) -0.012(4)
C54 0.116(8) 0.042(5) 0.083(6) 0.024(4) 0.062(6) 0.016(5)
C55 0.068(6) 0.066(6) 0.085(6) 0.033(5) 0.038(5) 0.009(5)
C56 0.055(5) 0.050(4) 0.057(5) 0.029(4) 0.030(4) 0.009(4)
C57 0.038(4) 0.031(4) 0.068(5) 0.005(3) 0.034(4) -0.002(3)
C58 0.054(4) 0.035(4) 0.045(4) 0.002(3) 0.020(3) -0.018(3)
C59 0.094(7) 0.054(5) 0.072(6) -0.020(4) 0.039(5) -0.029(5)
C60 0.108(9) 0.050(6) 0.130(10) -0.027(6) 0.076(8) -0.024(6)
C61 0.073(6) 0.025(4) 0.146(9) 0.013(5) 0.067(7) -0.002(4)
C62 0.048(4) 0.039(4) 0.089(6) 0.015(4) 0.034(4) -0.008(4)
C63 0.047(4) 0.064(5) 0.035(4) -0.004(3) 0.006(3) -0.005(4)
C64 0.060(5) 0.062(6) 0.127(8) 0.046(6) 0.036(6) 0.016(4)
N1 0.027(2) 0.019(2) 0.025(2) 0.0079(19) 0.0102(19) -0.0012(19)
N2 0.021(2) 0.029(3) 0.030(3) 0.001(2) 0.004(2) 0.007(2)
N3 0.033(3) 0.047(3) 0.031(3) 0.000(2) 0.013(2) -0.017(2)
N4 0.028(3) 0.034(3) 0.024(2) 0.004(2) 0.009(2) -0.008(2)
O1 0.031(2) 0.023(2) 0.053(3) 0.0128(18) 0.0188(19) 0.0027(17)
O2 0.032(2) 0.049(3) 0.035(2) 0.011(2) 0.0118(18) 0.008(2)
O3 0.030(2) 0.033(2) 0.033(2) 0.0163(18) 0.0035(17) 0.0035(17)
O4 0.028(2) 0.029(2) 0.038(2) 0.0037(18) 0.0057(18) -0.0001(17)
O5 0.028(2) 0.102(4) 0.032(2) 0.013(2) 0.0052(19) -0.010(2)
O6 0.039(3) 0.079(4) 0.066(3) 0.050(3) 0.007(2) 0.002(3)
O7 0.038(3) 0.058(3) 0.047(3) 0.008(2) 0.006(2) 0.007(2)
O8 0.037(3) 0.097(4) 0.029(2) -0.001(2) 0.005(2) -0.002(3)
Ti1 0.0240(5) 0.0238(5) 0.0268(5) 0.0101(4) 0.0086(4) 0.0023(4)
Ti2 0.0282(6) 0.0656(8) 0.0269(6) 0.0148(5) 0.0047(5) -0.0060(6)

loop_
_atom_type_symbol
_atom_type_description
_atom_type_scat_dispersion_real
_atom_type_scat_dispersion_imag
_atom_type_scat_source
C C 0.0033 0.0016 'International Tables Vol C Tables 4.2.6.8 and 6.1.1.4'
H H 0.0000 0.0000 'International Tables Vol C Tables 4.2.6.8 and 6.1.1.4'
N N 0.0061 0.0033 'International Tables Vol C Tables 4.2.6.8 and 6.1.1.4'
O O 0.0106 0.0060 'International Tables Vol C Tables 4.2.6.8 and 6.1.1.4'
Ti Ti 0.2776 0.4457 'International Tables Vol C Tables 4.2.6.8 and 6.1.1.4'

loop_
_geom_angle_atom_site_label_1
_geom_angle_atom_site_label_2
_geom_angle_atom_site_label_3
_geom_angle
O1 C1 C2 120.3(5)
O1 C1 C6 121.9(5)
C2 C1 C6 117.8(5)
C3 C2 C1 120.6(6)
C3 C2 H2 119.7
C1 C2 H2 119.7
C2 C3 C4 121.8(6)
C2 C3 H3 119.1
C4 C3 H3 119.1
C5 C4 C3 118.8(6)
C5 C4 H4 120.6
C3 C4 H4 120.6
C4 C5 C6 121.4(6)
C4 C5 H5 119.3
C6 C5 H5 119.3
C5 C6 C1 119.5(5)
C5 C6 C7 118.5(5)
C1 C6 C7 121.9(5)
N1 C7 C6 125.4(5)
N1 C7 H7 117.3
C6 C7 H7 117.3
C9 C8 C13 120.0(5)
C9 C8 N1 124.9(5)
C13 C8 N1 115.0(5)
C10 C9 C8 120.2(7)
C10 C9 H9 119.9
C8 C9 H9 119.9
C9 C10 C11 119.7(7)
C9 C10 H10 120.1
C11 C10 H10 120.1
C12 C11 C10 121.0(6)
C12 C11 H11 119.5
C10 C11 H11 119.5
C11 C12 C13 119.8(7)
C11 C12 H12 120.1
C13 C12 H12 120.1
C12 C13 C8 119.2(5)
C12 C13 N2 126.0(6)
C8 C13 N2 114.8(5)
N2 C14 C15 126.0(6)
N2 C14 H14 117.0
C15 C14 H14 117.0
C20 C15 C16 118.5(6)
C20 C15 C14 122.9(6)
C16 C15 C14 118.5(6)
C17 C16 C15 122.4(8)
C17 C16 H16 118.8
C15 C16 H16 118.8
C16 C17 C18 117.8(8)
C16 C17 H17 121.1
C18 C17 H17 121.1
C17 C18 C19 123.1(8)
C17 C18 H18 118.5
C19 C18 H18 118.5
C18 C19 C20 118.8(8)
C18 C19 H19 120.6
C20 C19 H19 120.6
O2 C20 C15 121.3(5)
O2 C20 C19 119.4(7)
C15 C20 C19 119.4(7)
O3 C21 C22 119.6(5)
O3 C21 C26 119.3(5)
C22 C21 C26 121.1(6)
C21 C22 C23 118.5(6)
C21 C22 C27 120.0(6)
C23 C22 C27 121.4(6)
C24 C23 C22 120.4(7)
C24 C23 H23 119.8
C22 C23 H23 119.8
C25 C24 C23 119.9(7)
C25 C24 H24 120.1
C23 C24 H24 120.1
C24 C25 C26 122.8(7)
C24 C25 H25 118.6
C26 C25 H25 118.6
C25 C26 C21 117.3(6)
C25 C26 C28 121.6(6)
C21 C26 C28 121.1(6)
C22 C27 H27A 109.5
C22 C27 H27B 109.5
H27A C27 H27B 109.5
C22 C27 H27C 109.5
H27A C27 H27C 109.5
H27B C27 H27C 109.5
C26 C28 H28A 109.5
C26 C28 H28B 109.5
H28A C28 H28B 109.5
C26 C28 H28C 109.5
H28A C28 H28C 109.5
H28B C28 H28C 109.5
O4 C29 C30 118.9(6)
O4 C29 C34 119.0(6)
C30 C29 C34 122.1(6)
C31 C30 C29 117.0(7)
C31 C30 C35 122.3(7)
C29 C30 C35 120.7(6)
C32 C31 C30 120.9(8)
C32 C31 H31 119.6
C30 C31 H31 119.6
C33 C32 C31 120.7(7)
C33 C32 H32 119.7
C31 C32 H32 119.7
C32 C33 C34 121.5(8)
C32 C33 H33 119.3
C34 C33 H33 119.3
C33 C34 C29 117.9(7)
C33 C34 C36 121.2(7)
C29 C34 C36 120.9(6)
C30 C35 H35A 109.5
C30 C35 H35B 109.5
H35A C35 H35B 109.5
C30 C35 H35C 109.5
H35A C35 H35C 109.5
H35B C35 H35C 109.5
C34 C36 H36A 109.5
C34 C36 H36B 109.5
H36A C36 H36B 109.5
C34 C36 H36C 109.5
H36A C36 H36C 109.5
H36B C36 H36C 109.5
O5 C37 C38 118.8(7)
O5 C37 C42 121.4(6)
C38 C37 C42 119.8(6)
C39 C38 C37 119.5(8)
C39 C38 H38 120.2
C37 C38 H38 120.2
C40 C39 C38 121.3(8)
C40 C39 H39 119.3
C38 C39 H39 119.3
C41 C40 C39 119.8(7)
C41 C40 H40 120.1
C39 C40 H40 120.1
C40 C41 C42 121.0(7)
C40 C41 H41 119.5
C42 C41 H41 119.5
C37 C42 C41 118.6(7)
C37 C42 C43 122.8(6)
C41 C42 C43 118.6(7)
N3 C43 C42 126.8(6)
N3 C43 H43 116.6
C42 C43 H43 116.6
C49 C44 C45 119.4(6)
C49 C44 N3 115.8(5)
C45 C44 N3 124.8(6)
C46 C45 C44 120.0(6)
C46 C45 H45 120.0
C44 C45 H45 120.0
C47 C46 C45 120.5(6)
C47 C46 H46 119.7
C45 C46 H46 119.7
C48 C47 C46 120.5(7)
C48 C47 H47 119.8
C46 C47 H47 119.8
C47 C48 C49 119.8(6)
C47 C48 H48 120.1
C49 C48 H48 120.1
C44 C49 C48 119.7(6)
C44 C49 N4 115.5(5)
C48 C49 N4 124.8(5)
N4 C50 C51 126.3(6)
N4 C50 H50 116.8
C51 C50 H50 116.8
C56 C51 C52 119.5(6)
C56 C51 C50 123.0(6)
C52 C51 C50 117.5(6)
C53 C52 C51 120.3(7)
C53 C52 H52 119.8
C51 C52 H52 119.8
C52 C53 C54 119.3(8)
C52 C53 H53 120.3
C54 C53 H53 120.3
C53 C54 C55 122.2(7)
C53 C54 H54 118.9
C55 C54 H54 118.9
C54 C55 C56 119.3(8)
C54 C55 H55 120.3
C56 C55 H55 120.3
O6 C56 C55 118.0(7)
O6 C56 C51 122.6(6)
C55 C56 C51 119.4(7)
O7 C57 C62 119.7(7)
O7 C57 C58 119.9(6)
C62 C57 C58 120.5(7)
C59 C58 C57 118.1(7)
C59 C58 C63 121.6(7)
C57 C58 C63 120.2(6)
C60 C59 C58 122.4(9)
C60 C59 H59 118.8
C58 C59 H59 118.8
C59 C60 C61 119.6(9)
C59 C60 H60 120.2
C61 C60 H60 120.2
C60 C61 C62 121.1(8)
C60 C61 H61 119.5
C62 C61 H61 119.5
C57 C62 C61 118.3(8)
C57 C62 C64 120.2(8)
C61 C62 C64 121.5(8)
C58 C63 H63A 109.5
C58 C63 H63B 109.5
H63A C63 H63B 109.5
C58 C63 H63C 109.5
H63A C63 H63C 109.5
H63B C63 H63C 109.5
C62 C64 H64A 109.5
C62 C64 H64B 109.5
H64A C64 H64B 109.5
C62 C64 H64C 109.5
H64A C64 H64C 109.5
H64B C64 H64C 109.5
O8 C65 C66 129.1(6)
O8 C65 C70 110.6(6)
C66 C65 C70 120.0
C65 C66 C67 120.0
C65 C66 C71 114.8(8)
C67 C66 C71 125.2(8)
C68 C67 C66 120.0
C68 C67 H67 120.0
C66 C67 H67 120.0
C67 C68 C69 120.0
C67 C68 H68 120.0
C69 C68 H68 120.0
C68 C69 C70 120.0
C68 C69 H69 120.0
C70 C69 H69 120.0
C69 C70 C65 120.0
C69 C70 C72 116.1(8)
C65 C70 C72 123.9(8)
O8 C65A C66A 116.4(7)
O8 C65A C70A 123.6(7)
C66A C65A C70A 120.0
C67A C66A C65A 120.0
C67A C66A C71A 119.0(10)
C65A C66A C71A 121.0(10)
C68A C67A C66A 120.0
C68A C67A H67A 120.0
C66A C67A H67A 120.0
C67A C68A C69A 120.0
C67A C68A H68A 120.0
C69A C68A H68A 120.0
C70A C69A C68A 120.0
C70A C69A H69A 120.0
C68A C69A H69A 120.0
C69A C70A C65A 120.0
C69A C70A C72A 120.2(10)
C65A C70A C72A 119.7(10)
C66A C71A H71D 109.5
C66A C71A H71E 109.5
H71D C71A H71E 109.5
C66A C71A H71F 109.5
H71D C71A H71F 109.5
H71E C71A H71F 109.5
C70A C72A H72D 109.5
C70A C72A H72E 109.5
H72D C72A H72E 109.5
C70A C72A H72F 109.5
H72D C72A H72F 109.5
H72E C72A H72F 109.5
C7 N1 C8 120.3(4)
C7 N1 Ti1 124.1(3)
C8 N1 Ti1 115.2(3)
C14 N2 C13 119.5(5)
C14 N2 Ti1 125.0(4)
C13 N2 Ti1 115.1(4)
C43 N3 C44 121.2(5)
C43 N3 Ti2 123.0(5)
C44 N3 Ti2 115.2(3)
C50 N4 C49 120.8(5)
C50 N4 Ti2 123.3(4)
C49 N4 Ti2 115.3(3)
C1 O1 Ti1 131.2(3)
C20 O2 Ti1 132.6(4)
C21 O3 Ti1 145.5(3)
C29 O4 Ti1 151.7(4)
C37 O5 Ti2 133.2(4)
C56 O6 Ti2 130.5(4)
C57 O7 Ti2 173.5(4)
C65 O8 C65A 24.1(5)
C65 O8 Ti2 164.5(5)
C65A O8 Ti2 164.9(6)
O4 Ti1 O3 176.91(17)
O4 Ti1 O2 92.02(17)
O3 Ti1 O2 88.05(17)
O4 Ti1 O1 88.30(17)
O3 Ti1 O1 88.94(17)
O2 Ti1 O1 118.40(17)
O4 Ti1 N1 93.51(17)
O3 Ti1 N1 87.59(16)
O2 Ti1 N1 157.33(18)
O1 Ti1 N1 83.75(16)
O4 Ti1 N2 91.75(17)
O3 Ti1 N2 91.33(17)
O2 Ti1 N2 83.92(17)
O1 Ti1 N2 157.67(17)
N1 Ti1 N2 73.95(17)
O8 Ti2 O5 92.0(2)
O8 Ti2 O7 174.5(2)
O5 Ti2 O7 91.9(2)
O8 Ti2 O6 92.9(2)
O5 Ti2 O6 114.4(2)
O7 Ti2 O6 89.0(2)
O8 Ti2 N4 88.68(18)
O5 Ti2 N4 159.63(19)
O7 Ti2 N4 86.29(18)
O6 Ti2 N4 85.86(18)
O8 Ti2 N3 90.5(2)
O5 Ti2 N3 84.8(2)
O7 Ti2 N3 86.04(19)
O6 Ti2 N3 160.3(2)
N4 Ti2 N3 74.83(18)

loop_
_geom_bond_atom_site_label_1
_geom_bond_atom_site_label_2
_geom_bond_distance
C1 O1 1.317(6)
C1 C2 1.395(8)
C1 C6 1.416(7)
C2 C3 1.372(9)
C2 H2 0.9500
C3 C4 1.375(9)
C3 H3 0.9500
C4 C5 1.364(8)
C4 H4 0.9500
C5 C6 1.399(8)
C5 H5 0.9500
C6 C7 1.433(7)
C7 N1 1.293(7)
C7 H7 0.9500
C8 C9 1.391(8)
C8 C13 1.393(8)
C8 N1 1.416(7)
C9 C10 1.367(9)
C9 H9 0.9500
C10 C11 1.382(10)
C10 H10 0.9500
C11 C12 1.372(9)
C11 H11 0.9500
C12 C13 1.391(8)
C12 H12 0.9500
C13 N2 1.414(7)
C14 N2 1.269(7)
C14 C15 1.431(8)
C14 H14 0.9500
C15 C20 1.391(9)
C15 C16 1.416(9)
C16 C17 1.349(11)
C16 H16 0.9500
C17 C18 1.374(13)
C17 H17 0.9500
C18 C19 1.376(12)
C18 H18 0.9500
C19 C20 1.406(9)
C19 H19 0.9500
C20 O2 1.341(7)
C21 O3 1.349(6)
C21 C22 1.392(8)
C21 C26 1.402(8)
C22 C23 1.394(9)
C22 C27 1.497(9)
C23 C24 1.380(10)
C23 H23 0.9500
C24 C25 1.349(11)
C24 H24 0.9500
C25 C26 1.380(9)
C25 H25 0.9500
C26 C28 1.502(9)
C27 H27A 0.9800
C27 H27B 0.9800
C27 H27C 0.9800
C28 H28A 0.9800
C28 H28B 0.9800
C28 H28C 0.9800
C29 O4 1.350(7)
C29 C30 1.399(9)
C29 C34 1.400(9)
C30 C31 1.396(10)
C30 C35 1.487(10)
C31 C32 1.377(11)
C31 H31 0.9500
C32 C33 1.357(11)
C32 H32 0.9500
C33 C34 1.374(10)
C33 H33 0.9500
C34 C36 1.515(10)
C35 H35A 0.9800
C35 H35B 0.9800
C35 H35C 0.9800
C36 H36A 0.9800
C36 H36B 0.9800
C36 H36C 0.9800
C37 O5 1.330(7)
C37 C38 1.399(9)
C37 C42 1.400(10)
C38 C39 1.374(10)
C38 H38 0.9500
C39 C40 1.372(11)
C39 H39 0.9500
C40 C41 1.367(10)
C40 H40 0.9500
C41 C42 1.404(8)
C41 H41 0.9500
C42 C43 1.422(9)
C43 N3 1.288(7)
C43 H43 0.9500
C44 C49 1.383(8)
C44 C45 1.388(9)
C44 N3 1.428(8)
C45 C46 1.375(10)
C45 H45 0.9500
C46 C47 1.367(10)
C46 H46 0.9500
C47 C48 1.364(9)
C47 H47 0.9500
C48 C49 1.398(8)
C48 H48 0.9500
C49 N4 1.428(7)
C50 N4 1.287(7)
C50 C51 1.428(8)
C50 H50 0.9500
C51 C56 1.393(9)
C51 C52 1.402(9)
C52 C53 1.366(9)
C52 H52 0.9500
C53 C54 1.368(11)
C53 H53 0.9500
C54 C55 1.369(12)
C54 H54 0.9500
C55 C56 1.390(10)
C55 H55 0.9500
C56 O6 1.328(8)
C57 O7 1.334(8)
C57 C62 1.395(9)
C57 C58 1.401(9)
C58 C59 1.385(10)
C58 C63 1.490(9)
C59 C60 1.343(13)
C59 H59 0.9500
C60 C61 1.378(13)
C60 H60 0.9500
C61 C62 1.395(12)
C61 H61 0.9500
C62 C64 1.481(11)
C63 H63A 0.9800
C63 H63B 0.9800
C63 H63C 0.9800
C64 H64A 0.9800
C64 H64B 0.9800
C64 H64C 0.9800
C65 O8 1.3387(10)
C65 C66 1.3900
C65 C70 1.3900
C66 C67 1.3900
C66 C71 1.533(16)
C67 C68 1.3900
C67 H67 0.9500
C68 C69 1.3900
C68 H68 0.9500
C69 C70 1.3900
C69 H69 0.9500
C70 C72 1.562(17)
C71 H71A 0.9800
C71 H71B 0.9800
C71 H71C 0.9800
C72 H72A 0.9800
C72 H72B 0.9800
C72 H72C 0.9800
C65A O8 1.3414(10)
C65A C66A 1.3900
C65A C70A 1.3900
C66A C67A 1.3900
C66A C71A 1.482(19)
C67A C68A 1.3900
C67A H67A 0.9500
C68A C69A 1.3900
C68A H68A 0.9500
C69A C70A 1.3900
C69A H69A 0.9500
C70A C72A 1.456(19)
C71A H71D 0.9800
C71A H71E 0.9800
C71A H71F 0.9800
C72A H72D 0.9800
C72A H72E 0.9800
C72A H72F 0.9800
N1 Ti1 2.145(4)
N2 Ti1 2.153(5)
N3 Ti2 2.157(5)
N4 Ti2 2.156(5)
O1 Ti1 1.907(4)
O2 Ti1 1.906(4)
O3 Ti1 1.880(4)
O4 Ti1 1.832(4)
O5 Ti2 1.883(4)
O6 Ti2 1.885(5)
O7 Ti2 1.884(5)
O8 Ti2 1.834(4)
